data_1555345
loop_
_publ_author_name
'Wright, Stephen W.'
'Choi, Chulho'
'Chung, Seungwon'
'Boscoe, Brian P.'
'Drozda, Susan E.'
'Mousseau, James J.'
'Trzupek, John D.'

_publ_section_title
;
 Reversal of Diastereoselection in the Conjugate Addition of Cuprates to
 Unsaturated Lactams.
;
_journal_issue 21
_journal_name_full 'Organic letters'
_journal_page_first 5204
_journal_page_last 5207
_journal_paper_doi 10.1021/acs.orglett.5b02533
_journal_volume 17
_journal_year 2015
_chemical_absolute_configuration rm
_chemical_formula_sum 'C15 H19 N O3'
_chemical_formula_weight 261.31
_space_group_crystal_system monoclinic
_space_group_IT_number 4
_space_group_name_Hall 'P 2yb'
_space_group_name_H-M_alt 'P 1 21 1'
_atom_sites_solution_hydrogens geom
_audit_creation_method SHELXL-2014/7
_cell_angle_alpha 90
_cell_angle_beta 94.530(5)
_cell_angle_gamma 90
_cell_formula_units_Z 2
_cell_length_a 5.8171(5)
_cell_length_b 7.1215(7)
_cell_length_c 16.2736(15)
_cell_measurement_temperature 123(2)
_cell_volume 672.05(11)
_computing_structure_refinement 'SHELXL-2014/7 (Sheldrick, 2014)'
_diffrn_ambient_temperature 123(2)
_diffrn_measured_fraction_theta_full 0.981
_diffrn_measured_fraction_theta_max 0.981
_diffrn_measurement_device_type 'Bruker D8 QUEST diffractometer'
_diffrn_radiation_type CuK\a
_diffrn_radiation_wavelength 1.54178
_diffrn_reflns_av_R_equivalents 0.0547
_diffrn_reflns_av_unetI/netI 0.0584
_diffrn_reflns_Laue_measured_fraction_full 0.981
_diffrn_reflns_Laue_measured_fraction_max 0.981
_diffrn_reflns_limit_h_max 6
_diffrn_reflns_limit_h_min -6
_diffrn_reflns_limit_k_max 8
_diffrn_reflns_limit_k_min -8
_diffrn_reflns_limit_l_max 19
_diffrn_reflns_limit_l_min -18
_diffrn_reflns_number 5278
_diffrn_reflns_point_group_measured_fraction_full 0.834
_diffrn_reflns_point_group_measured_fraction_max 0.834
_diffrn_reflns_theta_full 67.452
_diffrn_reflns_theta_max 67.452
_diffrn_reflns_theta_min 2.724
_exptl_absorpt_coefficient_mu 0.728
_exptl_crystal_density_diffrn 1.291
_exptl_crystal_description blade
_exptl_crystal_F_000 280
_exptl_crystal_size_max 0.180
_exptl_crystal_size_mid 0.140
_exptl_crystal_size_min 0.020
_refine_diff_density_max 0.201
_refine_diff_density_min -0.177
_refine_diff_density_rms 0.047
_refine_ls_abs_structure_details
;
 Flack x determined using 532 quotients [(I+)-(I-)]/[(I+)+(I-)]
 (Parsons, Flack and Wagner, Acta Cryst. B69 (2013) 249-259).
;
_refine_ls_abs_structure_Flack 0.2(4)
_refine_ls_extinction_method none
_refine_ls_goodness_of_fit_ref 1.061
_refine_ls_hydrogen_treatment constr
_refine_ls_matrix_type full
_refine_ls_number_parameters 175
_refine_ls_number_reflns 2009
_refine_ls_number_restraints 1
_refine_ls_restrained_S_all 1.060
_refine_ls_R_factor_all 0.0607
_refine_ls_R_factor_gt 0.0497
_refine_ls_shift/su_max 0.000
_refine_ls_shift/su_mean 0.000
_refine_ls_structure_factor_coef Fsqd
_refine_ls_weighting_details 'w=1/[\s^2^(Fo^2^)+(0.0795P)^2^+0.0546P] where P=(Fo^2^+2Fc^2^)/3'
_refine_ls_weighting_scheme calc
_refine_ls_wR_factor_gt 0.1277
_refine_ls_wR_factor_ref 0.1372
_reflns_Friedel_coverage 0.563
_reflns_Friedel_fraction_full 0.659
_reflns_Friedel_fraction_max 0.658
_reflns_number_gt 1713
_reflns_number_total 2009
_reflns_threshold_expression 'I > 2\s(I)'
_cod_data_source_file ol5b02533_si_006.cif
_cod_data_source_block Z597
_cod_original_sg_symbol_H-M 'P 21'
_cod_database_code 1555345
_shelx_space_group_comment
;
The symmetry employed for this shelxl refinement is uniquely defined
by the following loop, which should always be used as a source of
symmetry information in preference to the above space-group names.
They are only intended as comments.
;
_shelx_estimated_absorpt_t_min 0.880
_shelx_estimated_absorpt_t_max 0.986

loop_
_space_group_symop_operation_xyz
'x, y, z'
'-x, y+1/2, -z'

loop_
_atom_site_label
_atom_site_type_symbol
_atom_site_fract_x
_atom_site_fract_y
_atom_site_fract_z
_atom_site_U_iso_or_equiv
_atom_site_adp_type
_atom_site_occupancy
_atom_site_site_symmetry_order
_atom_site_calc_flag
_atom_site_refinement_flags_posn
_atom_site_refinement_flags_adp
N1 N 0.7458(5) 0.8288(5) 0.70580(19) 0.0388(9) Uani 1 1 d . .
O1 O 0.8104(5) 0.9019(4) 1.09836(16) 0.0364(7) Uani 1 1 d . .
O2 O 0.4051(5) 0.9612(4) 0.72567(17) 0.0429(8) Uani 1 1 d . .
O3 O 0.8206(6) 0.5326(6) 0.6549(2) 0.0604(10) Uani 1 1 d . .
C1 C 0.8425(6) 0.7797(6) 0.8801(2) 0.0297(8) Uani 1 1 d . .
H1 H 0.9440 0.7226 0.8446 0.036 Uiso 1 1 calc R U
C2 C 0.9100(6) 0.7957(6) 0.9636(2) 0.0312(9) Uani 1 1 d . .
H2 H 1.0558 0.7492 0.9848 0.037 Uiso 1 1 calc R U
C3 C 0.7639(6) 0.8798(6) 1.0158(2) 0.0300(8) Uani 1 1 d . .
C4 C 1.0160(7) 0.8170(7) 1.1351(2) 0.0403(10) Uani 1 1 d . .
H4A H 1.0101 0.6812 1.1255 0.060 Uiso 1 1 calc R U
H4B H 1.0288 0.8417 1.1946 0.060 Uiso 1 1 calc R U
H4C H 1.1501 0.8699 1.1105 0.060 Uiso 1 1 calc R U
C5 C 0.5533(7) 0.9506(6) 0.9832(2) 0.0339(9) Uani 1 1 d . .
H5 H 0.4543 1.0124 1.0182 0.041 Uiso 1 1 calc R U
C6 C 0.4874(6) 0.9316(6) 0.9006(2) 0.0346(9) Uani 1 1 d . .
H6 H 0.3418 0.9785 0.8794 0.041 Uiso 1 1 calc R U
C7 C 0.6310(6) 0.8449(5) 0.8477(2) 0.0310(9) Uani 1 1 d . .
C8 C 0.5515(6) 0.8127(6) 0.7568(2) 0.0336(9) Uani 1 1 d . .
C9 C 0.4182(8) 0.6313(7) 0.7457(3) 0.0414(10) Uani 1 1 d . .
H9A H 0.2774 0.6393 0.7748 0.062 Uiso 1 1 calc R U
H9B H 0.5135 0.5270 0.7681 0.062 Uiso 1 1 calc R U
H9C H 0.3772 0.6100 0.6869 0.062 Uiso 1 1 calc R U
C10 C 0.5562(10) 1.1145(7) 0.7097(3) 0.0559(13) Uani 1 1 d . .
H10A H 0.5898 1.1913 0.7599 0.067 Uiso 1 1 calc R U
H10B H 0.4855 1.1961 0.6653 0.067 Uiso 1 1 calc R U
C11 C 0.7758(8) 1.0234(7) 0.6832(3) 0.0508(13) Uani 1 1 d . .
H11 H 0.9133 1.0773 0.7158 0.061 Uiso 1 1 calc R U
C12 C 0.8221(11) 1.0115(9) 0.5916(3) 0.0682(18) Uani 1 1 d . .
H12 H 0.9304 1.1135 0.5775 0.082 Uiso 1 1 calc R U
C13 C 0.6019(12) 1.0186(10) 0.5336(3) 0.0766(18) Uani 1 1 d . .
H13A H 0.6401 0.9940 0.4770 0.115 Uiso 1 1 calc R U
H13B H 0.5314 1.1431 0.5365 0.115 Uiso 1 1 calc R U
H13C H 0.4934 0.9231 0.5501 0.115 Uiso 1 1 calc R U
C14 C 0.9402(8) 0.8213(10) 0.5886(3) 0.0674(18) Uani 1 1 d . .
H14A H 0.9154 0.7654 0.5329 0.081 Uiso 1 1 calc R U
H14B H 1.1081 0.8333 0.6031 0.081 Uiso 1 1 calc R U
C15 C 0.8285(7) 0.7028(9) 0.6514(3) 0.0471(12) Uani 1 1 d . .

loop_
_atom_site_aniso_label
_atom_site_aniso_U_11
_atom_site_aniso_U_22
_atom_site_aniso_U_33
_atom_site_aniso_U_23
_atom_site_aniso_U_13
_atom_site_aniso_U_12
N1 0.0361(17) 0.045(3) 0.0357(17) -0.0003(16) 0.0031(13) -0.0023(17)
O1 0.0374(14) 0.0334(18) 0.0382(15) -0.0005(12) 0.0019(11) 0.0037(12)
O2 0.0420(15) 0.0371(19) 0.0479(16) 0.0011(13) -0.0072(12) 0.0072(13)
O3 0.060(2) 0.066(3) 0.054(2) -0.0132(19) 0.0012(14) 0.023(2)
C1 0.0268(18) 0.023(2) 0.040(2) 0.0007(16) 0.0079(14) 0.0042(16)
C2 0.0264(17) 0.024(2) 0.043(2) 0.0023(18) 0.0032(14) 0.0023(17)
C3 0.0310(17) 0.022(2) 0.0369(19) 0.0029(16) 0.0017(14) -0.0020(15)
C4 0.046(2) 0.035(3) 0.039(2) 0.0017(19) -0.0040(17) 0.002(2)
C5 0.0319(19) 0.028(2) 0.042(2) -0.0029(18) 0.0103(15) 0.0041(17)
C6 0.0283(18) 0.034(3) 0.042(2) 0.0012(18) 0.0010(15) 0.0007(17)
C7 0.0313(18) 0.025(2) 0.037(2) 0.0014(17) 0.0039(15) 0.0004(17)
C8 0.0293(17) 0.029(2) 0.043(2) 0.0030(17) 0.0019(14) 0.0011(17)
C9 0.044(2) 0.039(3) 0.041(2) -0.0041(19) 0.0008(16) -0.004(2)
C10 0.084(4) 0.030(3) 0.051(3) 0.003(2) -0.011(2) -0.006(3)
C11 0.061(3) 0.049(3) 0.041(2) 0.002(2) -0.0041(19) -0.028(3)
C12 0.089(4) 0.076(5) 0.039(2) 0.006(2) -0.001(2) -0.046(4)
C13 0.119(5) 0.065(4) 0.042(3) 0.005(3) -0.015(3) -0.001(4)
C14 0.046(2) 0.122(6) 0.035(2) -0.004(3) 0.0053(18) -0.010(3)
C15 0.031(2) 0.071(4) 0.038(2) -0.006(2) -0.0024(16) 0.004(2)

loop_
_atom_type_symbol
_atom_type_description
_atom_type_scat_dispersion_real
_atom_type_scat_dispersion_imag
_atom_type_scat_source
C C 0.0181 0.0091 'International Tables Vol C Tables 4.2.6.8 and 6.1.1.4'
H H 0.0000 0.0000 'International Tables Vol C Tables 4.2.6.8 and 6.1.1.4'
N N 0.0311 0.0180 'International Tables Vol C Tables 4.2.6.8 and 6.1.1.4'
O O 0.0492 0.0322 'International Tables Vol C Tables 4.2.6.8 and 6.1.1.4'

loop_
_geom_angle_atom_site_label_1
_geom_angle_atom_site_label_2
_geom_angle_atom_site_label_3
_geom_angle
C15 N1 C11 114.0(4)
C15 N1 C8 129.9(4)
C11 N1 C8 109.5(4)
C3 O1 C4 117.4(3)
C8 O2 C10 105.8(3)
C7 C1 C2 121.4(3)
C3 C2 C1 119.7(3)
O1 C3 C2 125.0(3)
O1 C3 C5 115.8(3)
C2 C3 C5 119.2(3)
C6 C5 C3 120.4(3)
C5 C6 C7 120.9(4)
C1 C7 C6 118.3(3)
C1 C7 C8 120.7(3)
C6 C7 C8 120.9(3)
O2 C8 N1 101.9(3)
O2 C8 C9 107.8(3)
N1 C8 C9 114.4(3)
O2 C8 C7 111.0(3)
N1 C8 C7 110.5(3)
C9 C8 C7 110.9(3)
O2 C10 C11 105.4(4)
N1 C11 C10 102.4(4)
N1 C11 C12 103.1(4)
C10 C11 C12 120.8(4)
C14 C12 C13 111.5(5)
C14 C12 C11 101.3(4)
C13 C12 C11 113.2(5)
C15 C14 C12 104.8(4)
O3 C15 N1 127.2(4)
O3 C15 C14 127.5(5)
N1 C15 C14 105.2(5)

loop_
_geom_bond_atom_site_label_1
_geom_bond_atom_site_label_2
_geom_bond_distance
N1 C15 1.374(6)
N1 C11 1.448(6)
N1 C8 1.459(5)
O1 C3 1.359(4)
O1 C4 1.429(5)
O2 C8 1.426(5)
O2 C10 1.438(6)
O3 C15 1.214(6)
C1 C7 1.380(5)
C1 C2 1.389(5)
C2 C3 1.383(5)
C3 C5 1.391(5)
C5 C6 1.374(6)
C6 C7 1.390(5)
C7 C8 1.532(5)
C8 C9 1.510(6)
C10 C11 1.525(7)
C11 C12 1.538(6)
C12 C14 1.521(9)
C12 C13 1.531(8)
C14 C15 1.511(7)
